data_4336240
loop_
_publ_author_name
'Eleanor Magdzinski'
'Pierangelo Gobbo'
'Mark S. Workentin'
'Paul J. Ragogna'

_publ_contact_author_address
;Department of Chemistry
Western University
1151 Richmond St.
London Ontario
Canada
N6A 3K7
;
_publ_contact_author_email pragogna@uwo.ca
_publ_contact_author_name 'Paul J. Ragogna'
_publ_contact_author_phone 519-661-2111
_publ_section_title
;
 A Novel Diiminopyridine Ligand Containing Redox Active Co(III) Mixed
 Sandwich Complexes
;
_journal_name_full 'Inorganic Chemistry'
_journal_page_first 11311
_journal_page_last 11319
_journal_paper_doi 10.1021/ic401598e
_journal_volume 52
_journal_year 2013
_chemical_formula_moiety C27H23Cl1Fe2Ge1N3,Cl3Ge1
_chemical_formula_sum 'C27 H23 Cl4 Fe2 Ge2 N3'
_chemical_formula_weight 788.16
_chemical_name_systematic
; 
 ? 
;
_space_group_IT_number 14
_symmetry_cell_setting monoclinic
_symmetry_space_group_name_Hall '-P 2ybc'
_symmetry_space_group_name_H-M 'P 1 21/c 1'
_atom_sites_solution_hydrogens geom
_atom_sites_solution_primary direct
_atom_sites_solution_secondary difmap
_audit_creation_method SHELXL-97
_cell_angle_alpha 90.00
_cell_angle_beta 104.543(13)
_cell_angle_gamma 90.00
_cell_formula_units_Z 4
_cell_length_a 12.791(7)
_cell_length_b 28.663(16)
_cell_length_c 7.870(4)
_cell_measurement_reflns_used 3233
_cell_measurement_temperature 110(2)
_cell_measurement_theta_max 23.37
_cell_measurement_theta_min 2.77
_cell_volume 2793(3)
_computing_cell_refinement 'Bruker SAINT'
_computing_data_collection 'Bruker APEX2'
_computing_data_reduction 'Bruker SAINT'
_computing_molecular_graphics 'Bruker SHELXTL'
_computing_publication_material 'Bruker SHELXTL'
_computing_structure_refinement 'SHELXL-97 (Sheldrick, 2008)'
_computing_structure_solution 'SHELXS-97 (Sheldrick, 2008)'
_diffrn_ambient_temperature 110(2)
_diffrn_measured_fraction_theta_full 0.994
_diffrn_measured_fraction_theta_max 0.994
_diffrn_measurement_device_type 'Bruker APEX-II CCD'
_diffrn_measurement_method '\f and \w scans'
_diffrn_radiation_monochromator graphite
_diffrn_radiation_source 'fine-focus sealed tube'
_diffrn_radiation_type MoK\a
_diffrn_radiation_wavelength 0.71073
_diffrn_reflns_av_R_equivalents 0.0935
_diffrn_reflns_av_sigmaI/netI 0.0845
_diffrn_reflns_limit_h_max 15
_diffrn_reflns_limit_h_min -15
_diffrn_reflns_limit_k_max 34
_diffrn_reflns_limit_k_min -34
_diffrn_reflns_limit_l_max 9
_diffrn_reflns_limit_l_min -9
_diffrn_reflns_number 28993
_diffrn_reflns_theta_full 25.02
_diffrn_reflns_theta_max 25.02
_diffrn_reflns_theta_min 1.42
_exptl_absorpt_coefficient_mu 3.557
_exptl_absorpt_correction_T_max 0.9323
_exptl_absorpt_correction_T_min 0.5179
_exptl_absorpt_correction_type multi-scan
_exptl_absorpt_process_details 'SADABS (Sheldrick, 1996)'
_exptl_crystal_colour green
_exptl_crystal_density_diffrn 1.875
_exptl_crystal_description needle
_exptl_crystal_F_000 1560
_exptl_crystal_size_max 0.21
_exptl_crystal_size_mid 0.03
_exptl_crystal_size_min 0.02
_refine_diff_density_max 0.581
_refine_diff_density_min -0.585
_refine_diff_density_rms 0.131
_refine_ls_extinction_method none
_refine_ls_goodness_of_fit_ref 1.002
_refine_ls_hydrogen_treatment mixed
_refine_ls_matrix_type full
_refine_ls_number_parameters 343
_refine_ls_number_reflns 4908
_refine_ls_number_restraints 0
_refine_ls_restrained_S_all 1.002
_refine_ls_R_factor_all 0.0899
_refine_ls_R_factor_gt 0.0442
_refine_ls_shift/su_max 0.000
_refine_ls_shift/su_mean 0.000
_refine_ls_structure_factor_coef Fsqd
_refine_ls_weighting_details 'calc w=1/[\s^2^(Fo^2^)+(0.0401P)^2^+0.0000P] where P=(Fo^2^+2Fc^2^)/3'
_refine_ls_weighting_scheme calc
_refine_ls_wR_factor_gt 0.0837
_refine_ls_wR_factor_ref 0.0982
_reflns_number_gt 3214
_reflns_number_total 4908
_reflns_threshold_expression >2sigma(I)
_cod_data_source_file ic401598e_si_001_3.cif
_cod_data_source_block 15Ge
_cod_database_code 4336240

loop_
_symmetry_equiv_pos_as_xyz
'x, y, z'
'-x, y+1/2, -z+1/2'
'-x, -y, -z'
'x, -y-1/2, z-1/2'

loop_
_atom_site_label
_atom_site_type_symbol
_atom_site_fract_x
_atom_site_fract_y
_atom_site_fract_z
_atom_site_U_iso_or_equiv
_atom_site_adp_type
_atom_site_occupancy
_atom_site_symmetry_multiplicity
_atom_site_calc_flag
_atom_site_refinement_flags
Ge1 Ge 0.68010(5) 0.16012(2) 0.42566(7) 0.01860(17) Uani 1 1 d .
Ge2 Ge 0.84146(5) 0.00442(2) 1.40916(8) 0.02205(17) Uani 1 1 d .
Fe1 Fe 0.39505(6) 0.16059(3) 0.03283(10) 0.0189(2) Uani 1 1 d .
Fe2 Fe 0.96720(6) 0.15849(3) 0.27660(10) 0.0175(2) Uani 1 1 d .
Cl1 Cl 0.68002(11) 0.21959(5) 0.61480(18) 0.0254(4) Uani 1 1 d .
Cl2 Cl 0.87198(12) -0.03817(5) 1.17867(18) 0.0284(4) Uani 1 1 d .
Cl3 Cl 0.66665(12) 0.02617(5) 1.27169(18) 0.0269(4) Uani 1 1 d .
Cl4 Cl 0.79297(12) -0.05629(5) 1.56267(18) 0.0256(4) Uani 1 1 d .
N2 N 0.6768(3) 0.10723(14) 0.6000(5) 0.0138(10) Uani 1 1 d .
N1 N 0.5033(4) 0.14679(15) 0.4131(5) 0.0174(11) Uani 1 1 d .
N3 N 0.8535(3) 0.14607(16) 0.5654(5) 0.0173(11) Uani 1 1 d .
C6 C 0.7707(5) 0.08710(19) 0.6901(7) 0.0195(13) Uani 1 1 d .
C5 C 0.7709(5) 0.04738(19) 0.7903(7) 0.0221(14) Uani 1 1 d .
H5A H 0.8371 0.0338 0.8533 0.027 Uiso 1 1 calc R
C4 C 0.6736(5) 0.0278(2) 0.7972(7) 0.0276(15) Uani 1 1 d .
H4A H 0.6723 0.0010 0.8676 0.033 Uiso 1 1 calc R
C3 C 0.5781(5) 0.04726(19) 0.7014(7) 0.0238(14) Uani 1 1 d .
H3A H 0.5106 0.0334 0.7019 0.029 Uiso 1 1 calc R
C2 C 0.5824(5) 0.08740(19) 0.6044(7) 0.0215(14) Uani 1 1 d .
C1 C 0.4881(5) 0.10944(19) 0.4960(7) 0.0206(14) Uani 1 1 d .
H1A H 0.4178 0.0971 0.4857 0.025 Uiso 1 1 calc R
C18 C 0.4201(5) 0.17032(18) 0.2946(7) 0.0187(13) Uani 1 1 d .
C22 C 0.3116(5) 0.1546(2) 0.2202(7) 0.0280(15) Uani 1 1 d .
H22A H 0.2774 0.1256 0.2524 0.034 Uiso 1 1 calc R
C21 C 0.2615(5) 0.1886(2) 0.0935(8) 0.0296(15) Uani 1 1 d .
H21A H 0.1859 0.1870 0.0180 0.036 Uiso 1 1 calc R
C20 C 0.3380(4) 0.2238(2) 0.0860(7) 0.0251(15) Uani 1 1 d .
H20A H 0.3252 0.2514 0.0056 0.030 Uiso 1 1 calc R
C19 C 0.4357(5) 0.21314(19) 0.2097(7) 0.0229(14) Uani 1 1 d .
H19A H 0.5037 0.2320 0.2335 0.027 Uiso 1 1 calc R
C24 C 0.5113(5) 0.1171(2) -0.0126(8) 0.0359(17) Uani 1 1 d .
H24A H 0.5738 0.1043 0.0786 0.043 Uiso 1 1 calc R
C25 C 0.5108(5) 0.1582(2) -0.1042(8) 0.0344(17) Uani 1 1 d .
H25A H 0.5729 0.1803 -0.0912 0.041 Uiso 1 1 calc R
C26 C 0.4086(6) 0.1635(2) -0.2187(8) 0.0380(18) Uani 1 1 d .
H26A H 0.3849 0.1900 -0.3022 0.046 Uiso 1 1 calc R
C27 C 0.3457(5) 0.1253(2) -0.1978(8) 0.0409(18) Uani 1 1 d .
H27A H 0.2692 0.1195 -0.2637 0.049 Uiso 1 1 calc R
C23 C 0.4089(6) 0.0963(2) -0.0691(8) 0.0392(18) Uani 1 1 d .
H23A H 0.3859 0.0660 -0.0266 0.047 Uiso 1 1 calc R
C7 C 0.8664(5) 0.10962(19) 0.6634(7) 0.0205(14) Uani 1 1 d .
H7A H 0.9365 0.0979 0.7165 0.025 Uiso 1 1 calc R
C8 C 0.9414(4) 0.16782(19) 0.5174(7) 0.0192(13) Uani 1 1 d .
C9 C 1.0471(4) 0.14962(19) 0.5335(7) 0.0206(14) Uani 1 1 d .
H9A H 1.0763 0.1196 0.5910 0.025 Uiso 1 1 calc R
C17 C 0.8497(5) 0.15908(19) 0.0458(7) 0.0232(14) Uani 1 1 d .
H17A H 0.7884 0.1817 0.0117 0.028 Uiso 1 1 calc R
C16 C 0.9540(5) 0.1638(2) 0.0134(7) 0.0245(14) Uani 1 1 d .
H16A H 0.9792 0.1906 -0.0471 0.029 Uiso 1 1 calc R
C15 C 1.0155(4) 0.12414(18) 0.0818(7) 0.0192(13) Uani 1 1 d .
H15A H 1.0918 0.1179 0.0783 0.023 Uiso 1 1 calc R
C14 C 0.9499(4) 0.09452(18) 0.1558(7) 0.0184(13) Uani 1 1 d .
H14A H 0.9723 0.0639 0.2146 0.022 Uiso 1 1 calc R
C13 C 0.8488(5) 0.11563(19) 0.1339(7) 0.0210(14) Uani 1 1 d .
H13A H 0.7867 0.1027 0.1746 0.025 Uiso 1 1 calc R
C12 C 0.9320(4) 0.21078(19) 0.4251(7) 0.0217(14) Uani 1 1 d .
H12A H 0.8668 0.2313 0.3945 0.026 Uiso 1 1 calc R
C11 C 1.0325(4) 0.21971(19) 0.3872(7) 0.0224(14) Uani 1 1 d .
H11A H 1.0502 0.2474 0.3224 0.027 Uiso 1 1 calc R
C10 C 1.1032(5) 0.1821(2) 0.4535(7) 0.0253(14) Uani 1 1 d .
H10A H 1.1791 0.1786 0.4425 0.030 Uiso 1 1 calc R

loop_
_atom_site_aniso_label
_atom_site_aniso_U_11
_atom_site_aniso_U_22
_atom_site_aniso_U_33
_atom_site_aniso_U_23
_atom_site_aniso_U_13
_atom_site_aniso_U_12
Ge1 0.0183(3) 0.0177(4) 0.0196(3) 0.0007(3) 0.0043(3) 0.0009(3)
Ge2 0.0262(4) 0.0136(4) 0.0257(3) -0.0014(3) 0.0055(3) -0.0025(3)
Fe1 0.0186(5) 0.0126(5) 0.0241(5) 0.0012(4) 0.0029(4) -0.0008(4)
Fe2 0.0167(4) 0.0131(5) 0.0214(4) -0.0033(4) 0.0023(4) -0.0012(4)
Cl1 0.0277(9) 0.0170(8) 0.0316(9) -0.0054(6) 0.0075(7) 0.0020(7)
Cl2 0.0359(9) 0.0231(9) 0.0278(8) 0.0011(7) 0.0111(7) 0.0062(7)
Cl3 0.0295(9) 0.0204(9) 0.0301(9) 0.0027(7) 0.0061(7) 0.0031(7)
Cl4 0.0331(9) 0.0161(8) 0.0278(8) 0.0031(6) 0.0081(7) 0.0020(7)
N2 0.014(3) 0.012(3) 0.016(2) -0.0044(19) 0.005(2) 0.002(2)
N1 0.020(3) 0.017(3) 0.019(3) -0.002(2) 0.011(2) -0.001(2)
N3 0.017(3) 0.018(3) 0.014(2) -0.003(2) 0.000(2) 0.000(2)
C6 0.026(4) 0.018(3) 0.014(3) -0.008(2) 0.004(3) 0.000(3)
C5 0.031(4) 0.015(3) 0.019(3) -0.004(3) 0.003(3) 0.007(3)
C4 0.046(4) 0.016(3) 0.022(3) -0.002(3) 0.011(3) -0.003(3)
C3 0.028(4) 0.020(4) 0.026(3) 0.004(3) 0.011(3) 0.000(3)
C2 0.025(4) 0.018(3) 0.024(3) -0.002(3) 0.010(3) 0.005(3)
C1 0.019(3) 0.023(4) 0.022(3) -0.006(3) 0.010(3) 0.004(3)
C18 0.026(3) 0.016(3) 0.016(3) 0.000(2) 0.010(3) 0.001(3)
C22 0.022(4) 0.031(4) 0.033(4) 0.006(3) 0.010(3) 0.003(3)
C21 0.018(3) 0.028(4) 0.042(4) 0.003(3) 0.007(3) 0.005(3)
C20 0.022(4) 0.016(3) 0.038(4) 0.003(3) 0.010(3) 0.007(3)
C19 0.027(4) 0.015(3) 0.027(3) -0.008(3) 0.006(3) 0.003(3)
C24 0.028(4) 0.049(5) 0.025(4) -0.011(3) -0.002(3) 0.023(4)
C25 0.041(4) 0.029(4) 0.040(4) -0.012(3) 0.023(4) -0.015(3)
C26 0.071(5) 0.020(4) 0.020(3) 0.005(3) 0.007(4) 0.009(4)
C27 0.030(4) 0.048(5) 0.035(4) -0.016(3) -0.009(3) -0.005(4)
C23 0.068(5) 0.010(4) 0.045(4) -0.006(3) 0.025(4) 0.006(4)
C7 0.022(3) 0.022(4) 0.014(3) -0.008(3) -0.001(3) 0.004(3)
C8 0.014(3) 0.018(4) 0.023(3) -0.008(3) -0.001(2) -0.003(3)
C9 0.017(3) 0.013(3) 0.028(3) -0.010(3) -0.001(3) 0.000(3)
C17 0.024(3) 0.014(3) 0.027(3) -0.007(3) -0.001(3) 0.001(3)
C16 0.037(4) 0.015(3) 0.023(3) -0.003(3) 0.008(3) -0.007(3)
C15 0.016(3) 0.014(3) 0.028(3) -0.006(3) 0.005(3) 0.000(3)
C14 0.027(3) 0.006(3) 0.020(3) -0.004(2) 0.002(3) -0.005(3)
C13 0.022(3) 0.017(3) 0.024(3) -0.006(3) 0.005(3) -0.006(3)
C12 0.014(3) 0.017(3) 0.033(3) -0.005(3) 0.003(3) 0.003(3)
C11 0.020(3) 0.015(3) 0.032(3) -0.009(3) 0.008(3) -0.002(3)
C10 0.016(3) 0.029(4) 0.030(3) -0.014(3) 0.003(3) -0.005(3)

loop_
_atom_type_symbol
_atom_type_description
_atom_type_scat_dispersion_real
_atom_type_scat_dispersion_imag
_atom_type_scat_source
C C 0.0033 0.0016 'International Tables Vol C Tables 4.2.6.8 and 6.1.1.4'
H H 0.0000 0.0000 'International Tables Vol C Tables 4.2.6.8 and 6.1.1.4'
N N 0.0061 0.0033 'International Tables Vol C Tables 4.2.6.8 and 6.1.1.4'
Cl Cl 0.1484 0.1585 'International Tables Vol C Tables 4.2.6.8 and 6.1.1.4'
Fe Fe 0.3463 0.8444 'International Tables Vol C Tables 4.2.6.8 and 6.1.1.4'
Ge Ge 0.1547 1.8001 'International Tables Vol C Tables 4.2.6.8 and 6.1.1.4'

loop_
_geom_angle_atom_site_label_1
_geom_angle_atom_site_label_2
_geom_angle_atom_site_label_3
_geom_angle
N2 Ge1 N3 73.99(16)
N2 Ge1 Cl1 96.50(13)
N3 Ge1 Cl1 88.65(12)
N2 Ge1 N1 73.59(16)
N3 Ge1 N1 147.08(16)
Cl1 Ge1 N1 89.45(11)
Cl4 Ge2 Cl2 97.74(7)
Cl4 Ge2 Cl3 95.37(6)
Cl2 Ge2 Cl3 96.31(6)
C18 Fe1 C19 41.5(2)
C18 Fe1 C26 163.0(3)
C19 Fe1 C26 124.7(2)
C18 Fe1 C22 41.5(2)
C19 Fe1 C22 69.9(2)
C26 Fe1 C22 154.0(3)
C18 Fe1 C27 155.6(3)
C19 Fe1 C27 161.8(3)
C26 Fe1 C27 40.1(2)
C22 Fe1 C27 120.2(3)
C18 Fe1 C20 69.0(2)
C19 Fe1 C20 40.6(2)
C26 Fe1 C20 106.7(2)
C22 Fe1 C20 69.3(2)
C27 Fe1 C20 125.4(3)
C18 Fe1 C23 121.2(2)
C19 Fe1 C23 155.5(3)
C26 Fe1 C23 67.4(2)
C22 Fe1 C23 108.8(3)
C27 Fe1 C23 40.2(2)
C20 Fe1 C23 163.4(3)
C18 Fe1 C24 109.1(2)
C19 Fe1 C24 120.1(2)
C26 Fe1 C24 67.1(2)
C22 Fe1 C24 127.9(3)
C27 Fe1 C24 67.4(3)
C20 Fe1 C24 153.5(3)
C23 Fe1 C24 40.3(3)
C18 Fe1 C25 126.3(3)
C19 Fe1 C25 107.0(2)
C26 Fe1 C25 40.1(3)
C22 Fe1 C25 164.5(3)
C27 Fe1 C25 67.4(3)
C20 Fe1 C25 118.9(2)
C23 Fe1 C25 67.3(3)
C24 Fe1 C25 39.6(2)
C18 Fe1 C21 68.7(2)
C19 Fe1 C21 68.5(2)
C26 Fe1 C21 119.4(3)
C22 Fe1 C21 40.9(2)
C27 Fe1 C21 108.2(3)
C20 Fe1 C21 40.6(2)
C23 Fe1 C21 127.3(3)
C24 Fe1 C21 165.3(3)
C25 Fe1 C21 153.4(3)
C12 Fe2 C8 41.1(2)
C12 Fe2 C9 69.4(2)
C8 Fe2 C9 41.1(2)
C12 Fe2 C16 123.9(2)
C8 Fe2 C16 161.8(2)
C9 Fe2 C16 155.3(2)
C12 Fe2 C11 40.7(2)
C8 Fe2 C11 68.4(2)
C9 Fe2 C11 68.6(2)
C16 Fe2 C11 106.8(2)
C12 Fe2 C15 160.9(2)
C8 Fe2 C15 156.7(2)
C9 Fe2 C15 120.9(2)
C16 Fe2 C15 40.4(2)
C11 Fe2 C15 124.4(2)
C12 Fe2 C17 106.7(2)
C8 Fe2 C17 125.0(2)
C9 Fe2 C17 162.6(2)
C16 Fe2 C17 40.9(2)
C11 Fe2 C17 120.1(2)
C15 Fe2 C17 68.4(2)
C12 Fe2 C10 68.7(2)
C8 Fe2 C10 68.3(2)
C9 Fe2 C10 40.5(2)
C16 Fe2 C10 120.3(2)
C11 Fe2 C10 40.6(2)
C15 Fe2 C10 107.7(2)
C17 Fe2 C10 155.3(2)
C12 Fe2 C14 156.6(2)
C8 Fe2 C14 121.9(2)
C9 Fe2 C14 108.5(2)
C16 Fe2 C14 67.9(2)
C11 Fe2 C14 161.9(2)
C15 Fe2 C14 40.49(19)
C17 Fe2 C14 68.1(2)
C10 Fe2 C14 125.7(2)
C12 Fe2 C13 121.3(2)
C8 Fe2 C13 108.7(2)
C9 Fe2 C13 125.8(2)
C16 Fe2 C13 68.1(2)
C11 Fe2 C13 156.2(2)
C15 Fe2 C13 67.7(2)
C17 Fe2 C13 40.7(2)
C10 Fe2 C13 162.3(2)
C14 Fe2 C13 39.9(2)
C2 N2 C6 119.3(5)
C2 N2 Ge1 119.9(4)
C6 N2 Ge1 119.9(4)
C1 N1 C18 123.3(5)
C1 N1 Ge1 113.1(4)
C18 N1 Ge1 122.0(3)
C7 N3 C8 121.8(5)
C7 N3 Ge1 113.6(4)
C8 N3 Ge1 122.8(3)
N2 C6 C5 121.4(5)
N2 C6 C7 113.8(5)
C5 C6 C7 124.7(5)
C4 C5 C6 119.0(6)
C4 C5 H5A 120.5
C6 C5 H5A 120.5
C5 C4 C3 119.9(5)
C5 C4 H4A 120.0
C3 C4 H4A 120.0
C4 C3 C2 118.8(6)
C4 C3 H3A 120.6
C2 C3 H3A 120.6
N2 C2 C3 121.6(5)
N2 C2 C1 115.1(5)
C3 C2 C1 123.2(5)
N1 C1 C2 116.9(5)
N1 C1 H1A 121.5
C2 C1 H1A 121.5
N1 C18 C19 123.4(5)
N1 C18 C22 128.0(5)
C19 C18 C22 108.2(5)
N1 C18 Fe1 120.8(4)
C19 C18 Fe1 69.4(3)
C22 C18 Fe1 69.7(3)
C21 C22 C18 106.8(5)
C21 C22 Fe1 70.1(3)
C18 C22 Fe1 68.9(3)
C21 C22 H22A 126.6
C18 C22 H22A 126.6
Fe1 C22 H22A 126.6
C20 C21 C22 108.8(5)
C20 C21 Fe1 69.2(3)
C22 C21 Fe1 69.0(3)
C20 C21 H21A 125.6
C22 C21 H21A 125.6
Fe1 C21 H21A 125.6
C19 C20 C21 108.6(5)
C19 C20 Fe1 69.4(3)
C21 C20 Fe1 70.2(3)
C19 C20 H20A 125.7
C21 C20 H20A 125.7
Fe1 C20 H20A 125.7
C20 C19 C18 107.7(5)
C20 C19 Fe1 70.0(3)
C18 C19 Fe1 69.1(3)
C20 C19 H19A 126.2
C18 C19 H19A 126.2
Fe1 C19 H19A 126.2
C25 C24 C23 108.4(6)
C25 C24 Fe1 70.2(4)
C23 C24 Fe1 69.7(3)
C25 C24 H24A 125.8
C23 C24 H24A 125.8
Fe1 C24 H24A 125.8
C24 C25 C26 108.0(6)
C24 C25 Fe1 70.2(3)
C26 C25 Fe1 69.6(4)
C24 C25 H25A 126.0
C26 C25 H25A 126.0
Fe1 C25 H25A 126.0
C27 C26 C25 108.3(6)
C27 C26 Fe1 70.1(4)
C25 C26 Fe1 70.3(3)
C27 C26 H26A 125.9
C25 C26 H26A 125.9
Fe1 C26 H26A 125.9
C26 C27 C23 107.9(6)
C26 C27 Fe1 69.8(3)
C23 C27 Fe1 69.9(3)
C26 C27 H27A 126.1
C23 C27 H27A 126.1
Fe1 C27 H27A 126.1
C27 C23 C24 107.5(6)
C27 C23 Fe1 69.9(4)
C24 C23 Fe1 70.0(3)
C27 C23 H23A 126.3
C24 C23 H23A 126.3
Fe1 C23 H23A 126.3
N3 C7 C6 117.7(5)
N3 C7 H7A 121.1
C6 C7 H7A 121.1
N3 C8 C12 123.2(5)
N3 C8 C9 127.9(5)
C12 C8 C9 108.6(5)
N3 C8 Fe2 121.3(4)
C12 C8 Fe2 69.4(3)
C9 C8 Fe2 70.1(3)
C10 C9 C8 107.2(5)
C10 C9 Fe2 70.2(3)
C8 C9 Fe2 68.8(3)
C10 C9 H9A 126.4
C8 C9 H9A 126.4
Fe2 C9 H9A 126.4
C13 C17 C16 106.9(5)
C13 C17 Fe2 69.8(3)
C16 C17 Fe2 69.4(3)
C13 C17 H17A 126.5
C16 C17 H17A 126.5
Fe2 C17 H17A 126.5
C15 C16 C17 108.2(5)
C15 C16 Fe2 69.9(3)
C17 C16 Fe2 69.8(3)
C15 C16 H16A 125.9
C17 C16 H16A 125.9
Fe2 C16 H16A 125.9
C16 C15 C14 108.0(5)
C16 C15 Fe2 69.7(3)
C14 C15 Fe2 70.1(3)
C16 C15 H15A 126.0
C14 C15 H15A 126.0
Fe2 C15 H15A 126.0
C13 C14 C15 108.3(5)
C13 C14 Fe2 70.1(3)
C15 C14 Fe2 69.4(3)
C13 C14 H14A 125.8
C15 C14 H14A 125.8
Fe2 C14 H14A 125.8
C14 C13 C17 108.6(5)
C14 C13 Fe2 70.1(3)
C17 C13 Fe2 69.4(3)
C14 C13 H13A 125.7
C17 C13 H13A 125.7
Fe2 C13 H13A 125.7
C11 C12 C8 107.5(5)
C11 C12 Fe2 70.5(3)
C8 C12 Fe2 69.5(3)
C11 C12 H12A 126.2
C8 C12 H12A 126.2
Fe2 C12 H12A 126.2
C12 C11 C10 108.3(5)
C12 C11 Fe2 68.8(3)
C10 C11 Fe2 70.0(3)
C12 C11 H11A 125.8
C10 C11 H11A 125.8
Fe2 C11 H11A 125.8
C9 C10 C11 108.4(5)
C9 C10 Fe2 69.3(3)
C11 C10 Fe2 69.4(3)
C9 C10 H10A 125.8
C11 C10 H10A 125.8
Fe2 C10 H10A 125.8

loop_
_geom_bond_atom_site_label_1
_geom_bond_atom_site_label_2
_geom_bond_distance
Ge1 N2 2.052(4)
Ge1 N3 2.251(4)
Ge1 Cl1 2.2631(17)
Ge1 N1 2.271(4)
Ge2 Cl4 2.2911(17)
Ge2 Cl2 2.2998(18)
Ge2 Cl3 2.3116(19)
Fe1 C18 2.023(5)
Fe1 C19 2.028(5)
Fe1 C26 2.031(6)
Fe1 C22 2.034(6)
Fe1 C27 2.036(6)
Fe1 C20 2.036(6)
Fe1 C23 2.037(6)
Fe1 C24 2.040(6)
Fe1 C25 2.040(6)
Fe1 C21 2.049(6)
Fe2 C12 2.019(5)
Fe2 C8 2.021(5)
Fe2 C9 2.039(6)
Fe2 C16 2.041(6)
Fe2 C11 2.042(5)
Fe2 C15 2.043(5)
Fe2 C17 2.046(6)
Fe2 C10 2.051(5)
Fe2 C14 2.052(5)
Fe2 C13 2.052(5)
N2 C2 1.343(6)
N2 C6 1.360(7)
N1 C1 1.294(6)
N1 C18 1.400(7)
N3 C7 1.284(6)
N3 C8 1.417(7)
C6 C5 1.384(7)
C6 C7 1.445(7)
C5 C4 1.378(8)
C5 H5A 0.9500
C4 C3 1.382(8)
C4 H4A 0.9500
C3 C2 1.390(7)
C3 H3A 0.9500
C2 C1 1.437(7)
C1 H1A 0.9500
C18 C19 1.435(7)
C18 C22 1.437(8)
C22 C21 1.427(8)
C22 H22A 1.0000
C21 C20 1.417(7)
C21 H21A 1.0000
C20 C19 1.411(7)
C20 H20A 1.0000
C19 H19A 1.0000
C24 C25 1.382(8)
C24 C23 1.405(9)
C24 H24A 1.0000
C25 C26 1.397(9)
C25 H25A 1.0000
C26 C27 1.393(8)
C26 H26A 1.0000
C27 C23 1.400(9)
C27 H27A 1.0000
C23 H23A 1.0000
C7 H7A 0.9500
C8 C12 1.419(7)
C8 C9 1.425(7)
C9 C10 1.415(7)
C9 H9A 1.0000
C17 C13 1.426(7)
C17 C16 1.427(8)
C17 H17A 1.0000
C16 C15 1.410(7)
C16 H16A 1.0000
C15 C14 1.417(7)
C15 H15A 1.0000
C14 C13 1.399(7)
C14 H14A 1.0000
C13 H13A 1.0000
C12 C11 1.413(7)
C12 H12A 1.0000
C11 C10 1.421(8)
C11 H11A 1.0000
C10 H10A 1.0000

loop_
_geom_torsion_atom_site_label_1
_geom_torsion_atom_site_label_2
_geom_torsion_atom_site_label_3
_geom_torsion_atom_site_label_4
_geom_torsion
N3 Ge1 N2 C2 -176.8(4)
Cl1 Ge1 N2 C2 96.4(4)
N1 Ge1 N2 C2 8.9(4)
N3 Ge1 N2 C6 -7.7(4)
Cl1 Ge1 N2 C6 -94.4(4)
N1 Ge1 N2 C6 178.1(4)
N2 Ge1 N1 C1 -10.2(3)
N3 Ge1 N1 C1 -20.4(5)
Cl1 Ge1 N1 C1 -107.1(4)
N2 Ge1 N1 C18 -176.1(4)
N3 Ge1 N1 C18 173.6(3)
Cl1 Ge1 N1 C18 86.9(4)
N2 Ge1 N3 C7 8.6(3)
Cl1 Ge1 N3 C7 105.7(4)
N1 Ge1 N3 C7 18.8(5)
N2 Ge1 N3 C8 173.6(4)
Cl1 Ge1 N3 C8 -89.2(4)
N1 Ge1 N3 C8 -176.1(3)
C2 N2 C6 C5 -1.9(7)
Ge1 N2 C6 C5 -171.1(4)
C2 N2 C6 C7 175.3(4)
Ge1 N2 C6 C7 6.1(6)
N2 C6 C5 C4 0.5(8)
C7 C6 C5 C4 -176.4(5)
C6 C5 C4 C3 1.6(8)
C5 C4 C3 C2 -2.3(8)
C6 N2 C2 C3 1.3(7)
Ge1 N2 C2 C3 170.4(4)
C6 N2 C2 C1 -176.0(4)
Ge1 N2 C2 C1 -6.8(6)
C4 C3 C2 N2 0.8(8)
C4 C3 C2 C1 177.9(5)
C18 N1 C1 C2 175.9(5)
Ge1 N1 C1 C2 10.1(6)
N2 C2 C1 N1 -3.1(7)
C3 C2 C1 N1 179.7(5)
C1 N1 C18 C19 176.5(5)
Ge1 N1 C18 C19 -19.0(7)
C1 N1 C18 C22 -11.9(8)
Ge1 N1 C18 C22 152.7(4)
C1 N1 C18 Fe1 -99.1(5)
Ge1 N1 C18 Fe1 65.4(5)
C19 Fe1 C18 N1 -117.5(6)
C26 Fe1 C18 N1 -77.0(9)
C22 Fe1 C18 N1 122.9(6)
C27 Fe1 C18 N1 74.0(8)
C20 Fe1 C18 N1 -155.0(5)
C23 Fe1 C18 N1 39.6(5)
C24 Fe1 C18 N1 -3.2(5)
C25 Fe1 C18 N1 -43.9(5)
C21 Fe1 C18 N1 161.3(5)
C26 Fe1 C18 C19 40.5(9)
C22 Fe1 C18 C19 -119.6(5)
C27 Fe1 C18 C19 -168.6(6)
C20 Fe1 C18 C19 -37.6(3)
C23 Fe1 C18 C19 157.1(4)
C24 Fe1 C18 C19 114.3(4)
C25 Fe1 C18 C19 73.6(4)
C21 Fe1 C18 C19 -81.3(3)
C19 Fe1 C18 C22 119.6(5)
C26 Fe1 C18 C22 160.2(8)
C27 Fe1 C18 C22 -48.9(7)
C20 Fe1 C18 C22 82.1(4)
C23 Fe1 C18 C22 -83.3(4)
C24 Fe1 C18 C22 -126.1(4)
C25 Fe1 C18 C22 -166.8(4)
C21 Fe1 C18 C22 38.4(3)
N1 C18 C22 C21 -174.0(5)
C19 C18 C22 C21 -1.3(6)
Fe1 C18 C22 C21 -60.2(4)
N1 C18 C22 Fe1 -113.7(5)
C19 C18 C22 Fe1 58.9(4)
C18 Fe1 C22 C21 117.9(5)
C19 Fe1 C22 C21 80.1(4)
C26 Fe1 C22 C21 -49.0(7)
C27 Fe1 C22 C21 -83.2(4)
C20 Fe1 C22 C21 36.6(3)
C23 Fe1 C22 C21 -125.8(4)
C24 Fe1 C22 C21 -166.8(4)
C25 Fe1 C22 C21 161.3(8)
C19 Fe1 C22 C18 -37.8(3)
C26 Fe1 C22 C18 -166.9(5)
C27 Fe1 C22 C18 158.9(3)
C20 Fe1 C22 C18 -81.3(3)
C23 Fe1 C22 C18 116.2(4)
C24 Fe1 C22 C18 75.3(4)
C25 Fe1 C22 C18 43.4(11)
C21 Fe1 C22 C18 -117.9(5)
C18 C22 C21 C20 1.6(6)
Fe1 C22 C21 C20 -57.8(4)
C18 C22 C21 Fe1 59.4(4)
C18 Fe1 C21 C20 82.1(4)
C19 Fe1 C21 C20 37.4(3)
C26 Fe1 C21 C20 -81.3(4)
C22 Fe1 C21 C20 121.0(5)
C27 Fe1 C21 C20 -123.6(4)
C23 Fe1 C21 C20 -164.1(4)
C24 Fe1 C21 C20 166.2(9)
C25 Fe1 C21 C20 -47.9(7)
C18 Fe1 C21 C22 -38.9(3)
C19 Fe1 C21 C22 -83.6(4)
C26 Fe1 C21 C22 157.7(4)
C27 Fe1 C21 C22 115.4(4)
C20 Fe1 C21 C22 -121.0(5)
C23 Fe1 C21 C22 74.8(4)
C24 Fe1 C21 C22 45.2(11)
C25 Fe1 C21 C22 -168.9(5)
C22 C21 C20 C19 -1.3(6)
Fe1 C21 C20 C19 -59.0(4)
C22 C21 C20 Fe1 57.6(4)
C18 Fe1 C20 C19 38.4(3)
C26 Fe1 C20 C19 -124.2(4)
C22 Fe1 C20 C19 82.9(4)
C27 Fe1 C20 C19 -164.1(4)
C23 Fe1 C20 C19 169.3(8)
C24 Fe1 C20 C19 -52.4(7)
C25 Fe1 C20 C19 -82.5(4)
C21 Fe1 C20 C19 119.8(5)
C18 Fe1 C20 C21 -81.4(4)
C19 Fe1 C20 C21 -119.8(5)
C26 Fe1 C20 C21 116.0(4)
C22 Fe1 C20 C21 -36.9(3)
C27 Fe1 C20 C21 76.1(4)
C23 Fe1 C20 C21 49.5(10)
C24 Fe1 C20 C21 -172.2(5)
C25 Fe1 C20 C21 157.7(4)
C21 C20 C19 C18 0.5(6)
Fe1 C20 C19 C18 -59.0(4)
C21 C20 C19 Fe1 59.5(4)
N1 C18 C19 C20 173.6(5)
C22 C18 C19 C20 0.5(6)
Fe1 C18 C19 C20 59.6(4)
N1 C18 C19 Fe1 114.0(5)
C22 C18 C19 Fe1 -59.1(4)
C18 Fe1 C19 C20 -119.1(5)
C26 Fe1 C19 C20 74.3(4)
C22 Fe1 C19 C20 -81.2(3)
C27 Fe1 C19 C20 45.7(9)
C23 Fe1 C19 C20 -172.6(5)
C24 Fe1 C19 C20 155.9(3)
C25 Fe1 C19 C20 114.8(4)
C21 Fe1 C19 C20 -37.4(3)
C26 Fe1 C19 C18 -166.6(3)
C22 Fe1 C19 C18 37.8(3)
C27 Fe1 C19 C18 164.8(7)
C20 Fe1 C19 C18 119.1(5)
C23 Fe1 C19 C18 -53.6(7)
C24 Fe1 C19 C18 -85.1(4)
C25 Fe1 C19 C18 -126.1(4)
C21 Fe1 C19 C18 81.7(3)
C18 Fe1 C24 C25 -124.5(4)
C19 Fe1 C24 C25 -80.2(4)
C26 Fe1 C24 C25 37.8(4)
C22 Fe1 C24 C25 -167.2(4)
C27 Fe1 C24 C25 81.4(4)
C20 Fe1 C24 C25 -43.5(7)
C23 Fe1 C24 C25 119.4(5)
C21 Fe1 C24 C25 156.8(9)
C18 Fe1 C24 C23 116.2(4)
C19 Fe1 C24 C23 160.5(4)
C26 Fe1 C24 C23 -81.6(4)
C22 Fe1 C24 C23 73.5(5)
C27 Fe1 C24 C23 -38.0(4)
C20 Fe1 C24 C23 -162.9(5)
C25 Fe1 C24 C23 -119.4(5)
C21 Fe1 C24 C23 37.4(11)
C23 C24 C25 C26 -0.1(7)
Fe1 C24 C25 C26 -59.5(4)
C23 C24 C25 Fe1 59.5(4)
C18 Fe1 C25 C24 75.3(4)
C19 Fe1 C25 C24 117.0(4)
C26 Fe1 C25 C24 -119.0(5)
C22 Fe1 C25 C24 41.0(11)
C27 Fe1 C25 C24 -81.4(4)
C20 Fe1 C25 C24 159.5(4)
C23 Fe1 C25 C24 -37.7(4)
C21 Fe1 C25 C24 -167.1(5)
C18 Fe1 C25 C26 -165.7(3)
C19 Fe1 C25 C26 -124.0(4)
C22 Fe1 C25 C26 160.0(8)
C27 Fe1 C25 C26 37.6(4)
C20 Fe1 C25 C26 -81.5(4)
C23 Fe1 C25 C26 81.3(4)
C24 Fe1 C25 C26 119.0(5)
C21 Fe1 C25 C26 -48.1(7)
C24 C25 C26 C27 -0.2(7)
Fe1 C25 C26 C27 -60.1(4)
C24 C25 C26 Fe1 59.9(4)
C18 Fe1 C26 C27 161.9(7)
C19 Fe1 C26 C27 -166.6(4)
C22 Fe1 C26 C27 -49.0(7)
C20 Fe1 C26 C27 -125.7(4)
C23 Fe1 C26 C27 37.8(4)
C24 Fe1 C26 C27 81.7(4)
C25 Fe1 C26 C27 118.9(6)
C21 Fe1 C26 C27 -83.5(4)
C18 Fe1 C26 C25 42.9(10)
C19 Fe1 C26 C25 74.5(4)
C22 Fe1 C26 C25 -167.9(5)
C27 Fe1 C26 C25 -118.9(6)
C20 Fe1 C26 C25 115.4(4)
C23 Fe1 C26 C25 -81.1(4)
C24 Fe1 C26 C25 -37.2(4)
C21 Fe1 C26 C25 157.5(4)
C25 C26 C27 C23 0.4(7)
Fe1 C26 C27 C23 -59.8(4)
C25 C26 C27 Fe1 60.2(4)
C18 Fe1 C27 C26 -167.2(5)
C19 Fe1 C27 C26 37.7(10)
C22 Fe1 C27 C26 157.5(4)
C20 Fe1 C27 C26 72.6(5)
C23 Fe1 C27 C26 -118.8(6)
C24 Fe1 C27 C26 -80.7(4)
C25 Fe1 C27 C26 -37.7(4)
C21 Fe1 C27 C26 114.3(4)
C18 Fe1 C27 C23 -48.4(8)
C19 Fe1 C27 C23 156.6(7)
C26 Fe1 C27 C23 118.8(6)
C22 Fe1 C27 C23 -83.7(5)
C20 Fe1 C27 C23 -168.5(4)
C24 Fe1 C27 C23 38.1(4)
C25 Fe1 C27 C23 81.2(4)
C21 Fe1 C27 C23 -126.9(4)
C26 C27 C23 C24 -0.4(7)
Fe1 C27 C23 C24 -60.2(4)
C26 C27 C23 Fe1 59.7(4)
C25 C24 C23 C27 0.3(7)
Fe1 C24 C23 C27 60.1(4)
C25 C24 C23 Fe1 -59.8(4)
C18 Fe1 C23 C27 158.8(4)
C19 Fe1 C23 C27 -162.6(5)
C26 Fe1 C23 C27 -37.6(4)
C22 Fe1 C23 C27 114.8(4)
C20 Fe1 C23 C27 34.4(10)
C24 Fe1 C23 C27 -118.3(6)
C25 Fe1 C23 C27 -81.3(4)
C21 Fe1 C23 C27 72.9(5)
C18 Fe1 C23 C24 -82.9(4)
C19 Fe1 C23 C24 -44.3(8)
C26 Fe1 C23 C24 80.6(4)
C22 Fe1 C23 C24 -126.9(4)
C27 Fe1 C23 C24 118.3(6)
C20 Fe1 C23 C24 152.7(8)
C25 Fe1 C23 C24 37.0(4)
C21 Fe1 C23 C24 -168.8(4)
C8 N3 C7 C6 -173.6(4)
Ge1 N3 C7 C6 -8.4(6)
N2 C6 C7 N3 2.2(7)
C5 C6 C7 N3 179.3(5)
C7 N3 C8 C12 -173.1(5)
Ge1 N3 C8 C12 23.0(7)
C7 N3 C8 C9 14.1(8)
Ge1 N3 C8 C9 -149.7(4)
C7 N3 C8 Fe2 102.3(5)
Ge1 N3 C8 Fe2 -61.5(5)
C12 Fe2 C8 N3 117.1(6)
C9 Fe2 C8 N3 -123.0(6)
C16 Fe2 C8 N3 77.2(9)
C11 Fe2 C8 N3 155.3(5)
C15 Fe2 C8 N3 -76.4(7)
C17 Fe2 C8 N3 42.9(5)
C10 Fe2 C8 N3 -160.8(5)
C14 Fe2 C8 N3 -41.4(5)
C13 Fe2 C8 N3 0.6(5)
C9 Fe2 C8 C12 119.9(4)
C16 Fe2 C8 C12 -40.0(8)
C11 Fe2 C8 C12 38.2(3)
C15 Fe2 C8 C12 166.4(5)
C17 Fe2 C8 C12 -74.3(4)
C10 Fe2 C8 C12 82.0(3)
C14 Fe2 C8 C12 -158.5(3)
C13 Fe2 C8 C12 -116.6(3)
C12 Fe2 C8 C9 -119.9(4)
C16 Fe2 C8 C9 -159.9(6)
C11 Fe2 C8 C9 -81.7(3)
C15 Fe2 C8 C9 46.5(7)
C17 Fe2 C8 C9 165.8(3)
C10 Fe2 C8 C9 -37.9(3)
C14 Fe2 C8 C9 81.6(4)
C13 Fe2 C8 C9 123.5(3)
N3 C8 C9 C10 174.7(5)
C12 C8 C9 C10 1.1(6)
Fe2 C8 C9 C10 59.9(4)
N3 C8 C9 Fe2 114.7(5)
C12 C8 C9 Fe2 -58.9(4)
C12 Fe2 C9 C10 -81.0(3)
C8 Fe2 C9 C10 -118.5(5)
C16 Fe2 C9 C10 46.6(7)
C11 Fe2 C9 C10 -37.2(3)
C15 Fe2 C9 C10 81.0(4)
C17 Fe2 C9 C10 -160.8(7)
C14 Fe2 C9 C10 123.8(3)
C13 Fe2 C9 C10 164.6(3)
C12 Fe2 C9 C8 37.5(3)
C16 Fe2 C9 C8 165.1(5)
C11 Fe2 C9 C8 81.3(3)
C15 Fe2 C9 C8 -160.4(3)
C17 Fe2 C9 C8 -42.3(9)
C10 Fe2 C9 C8 118.5(5)
C14 Fe2 C9 C8 -117.7(3)
C13 Fe2 C9 C8 -76.9(4)
C12 Fe2 C17 C13 -119.0(3)
C8 Fe2 C17 C13 -77.6(4)
C9 Fe2 C17 C13 -44.9(9)
C16 Fe2 C17 C13 118.0(5)
C11 Fe2 C17 C13 -161.2(3)
C15 Fe2 C17 C13 80.6(3)
C10 Fe2 C17 C13 165.9(5)
C14 Fe2 C17 C13 36.8(3)
C12 Fe2 C17 C16 123.0(3)
C8 Fe2 C17 C16 164.4(3)
C9 Fe2 C17 C16 -162.9(7)
C11 Fe2 C17 C16 80.8(4)
C15 Fe2 C17 C16 -37.4(3)
C10 Fe2 C17 C16 47.9(7)
C14 Fe2 C17 C16 -81.2(3)
C13 Fe2 C17 C16 -118.0(5)
C13 C17 C16 C15 -0.5(6)
Fe2 C17 C16 C15 59.5(4)
C13 C17 C16 Fe2 -60.0(4)
C12 Fe2 C16 C15 165.1(3)
C8 Fe2 C16 C15 -164.2(6)
C9 Fe2 C16 C15 48.6(7)
C11 Fe2 C16 C15 123.8(3)
C17 Fe2 C16 C15 -119.3(5)
C10 Fe2 C16 C15 81.7(4)
C14 Fe2 C16 C15 -37.8(3)
C13 Fe2 C16 C15 -80.9(3)
C12 Fe2 C16 C17 -75.5(4)
C8 Fe2 C16 C17 -44.9(8)
C9 Fe2 C16 C17 167.9(5)
C11 Fe2 C16 C17 -116.9(3)
C15 Fe2 C16 C17 119.3(5)
C10 Fe2 C16 C17 -159.0(3)
C14 Fe2 C16 C17 81.5(3)
C13 Fe2 C16 C17 38.4(3)
C17 C16 C15 C14 0.4(6)
Fe2 C16 C15 C14 59.9(4)
C17 C16 C15 Fe2 -59.5(4)
C12 Fe2 C15 C16 -40.5(8)
C8 Fe2 C15 C16 167.7(5)
C9 Fe2 C15 C16 -158.6(3)
C11 Fe2 C15 C16 -74.7(4)
C17 Fe2 C15 C16 37.8(3)
C10 Fe2 C15 C16 -116.3(4)
C14 Fe2 C15 C16 119.0(5)
C13 Fe2 C15 C16 81.9(4)
C12 Fe2 C15 C14 -159.4(6)
C8 Fe2 C15 C14 48.7(7)
C9 Fe2 C15 C14 82.4(4)
C16 Fe2 C15 C14 -119.0(5)
C11 Fe2 C15 C14 166.4(3)
C17 Fe2 C15 C14 -81.1(3)
C10 Fe2 C15 C14 124.7(3)
C13 Fe2 C15 C14 -37.1(3)
C16 C15 C14 C13 -0.1(6)
Fe2 C15 C14 C13 59.5(4)
C16 C15 C14 Fe2 -59.6(4)
C12 Fe2 C14 C13 43.7(7)
C8 Fe2 C14 C13 81.0(4)
C9 Fe2 C14 C13 124.3(3)
C16 Fe2 C14 C13 -81.8(3)
C11 Fe2 C14 C13 -158.3(6)
C15 Fe2 C14 C13 -119.5(5)
C17 Fe2 C14 C13 -37.6(3)
C10 Fe2 C14 C13 165.9(3)
C12 Fe2 C14 C15 163.2(5)
C8 Fe2 C14 C15 -159.5(3)
C9 Fe2 C14 C15 -116.2(3)
C16 Fe2 C14 C15 37.7(3)
C11 Fe2 C14 C15 -38.8(8)
C17 Fe2 C14 C15 81.9(3)
C10 Fe2 C14 C15 -74.6(4)
C13 Fe2 C14 C15 119.5(5)
C15 C14 C13 C17 -0.2(6)
Fe2 C14 C13 C17 58.9(4)
C15 C14 C13 Fe2 -59.1(4)
C16 C17 C13 C14 0.4(6)
Fe2 C17 C13 C14 -59.3(4)
C16 C17 C13 Fe2 59.7(4)
C12 Fe2 C13 C14 -161.3(3)
C8 Fe2 C13 C14 -117.7(3)
C9 Fe2 C13 C14 -75.2(4)
C16 Fe2 C13 C14 81.4(3)
C11 Fe2 C13 C14 163.5(5)
C15 Fe2 C13 C14 37.6(3)
C17 Fe2 C13 C14 119.9(4)
C10 Fe2 C13 C14 -40.6(8)
C12 Fe2 C13 C17 78.9(4)
C8 Fe2 C13 C17 122.4(3)
C9 Fe2 C13 C17 164.9(3)
C16 Fe2 C13 C17 -38.5(3)
C11 Fe2 C13 C17 43.6(7)
C15 Fe2 C13 C17 -82.2(3)
C10 Fe2 C13 C17 -160.4(6)
C14 Fe2 C13 C17 -119.9(4)
N3 C8 C12 C11 -175.2(5)
C9 C8 C12 C11 -1.2(6)
Fe2 C8 C12 C11 -60.5(4)
N3 C8 C12 Fe2 -114.6(5)
C9 C8 C12 Fe2 59.3(4)
C8 Fe2 C12 C11 118.2(5)
C9 Fe2 C12 C11 80.7(4)
C16 Fe2 C12 C11 -75.7(4)
C15 Fe2 C12 C11 -45.3(8)
C17 Fe2 C12 C11 -117.1(4)
C10 Fe2 C12 C11 37.2(3)
C14 Fe2 C12 C11 169.7(5)
C13 Fe2 C12 C11 -159.1(3)
C9 Fe2 C12 C8 -37.5(3)
C16 Fe2 C12 C8 166.0(3)
C11 Fe2 C12 C8 -118.2(5)
C15 Fe2 C12 C8 -163.5(6)
C17 Fe2 C12 C8 124.6(3)
C10 Fe2 C12 C8 -81.0(3)
C14 Fe2 C12 C8 51.5(7)
C13 Fe2 C12 C8 82.7(4)
C8 C12 C11 C10 0.9(6)
Fe2 C12 C11 C10 -59.0(4)
C8 C12 C11 Fe2 59.9(4)
C8 Fe2 C11 C12 -38.5(3)
C9 Fe2 C11 C12 -82.9(4)
C16 Fe2 C11 C12 122.9(4)
C15 Fe2 C11 C12 163.6(3)
C17 Fe2 C11 C12 80.4(4)
C10 Fe2 C11 C12 -120.0(5)
C14 Fe2 C11 C12 -166.8(6)
C13 Fe2 C11 C12 49.0(7)
C12 Fe2 C11 C10 120.0(5)
C8 Fe2 C11 C10 81.4(3)
C9 Fe2 C11 C10 37.1(3)
C16 Fe2 C11 C10 -117.2(3)
C15 Fe2 C11 C10 -76.4(4)
C17 Fe2 C11 C10 -159.6(3)
C14 Fe2 C11 C10 -46.9(8)
C13 Fe2 C11 C10 169.0(5)
C8 C9 C10 C11 -0.5(6)
Fe2 C9 C10 C11 58.5(4)
C8 C9 C10 Fe2 -59.0(4)
C12 C11 C10 C9 -0.2(6)
Fe2 C11 C10 C9 -58.5(4)
C12 C11 C10 Fe2 58.3(4)
C12 Fe2 C10 C9 82.8(3)
C8 Fe2 C10 C9 38.4(3)
C16 Fe2 C10 C9 -159.4(3)
C11 Fe2 C10 C9 120.1(5)
C15 Fe2 C10 C9 -117.1(3)
C17 Fe2 C10 C9 166.4(5)
C14 Fe2 C10 C9 -76.1(4)
C13 Fe2 C10 C9 -45.2(8)
C12 Fe2 C10 C11 -37.3(3)
C8 Fe2 C10 C11 -81.7(3)
C9 Fe2 C10 C11 -120.1(5)
C16 Fe2 C10 C11 80.5(4)
C15 Fe2 C10 C11 122.7(3)
C17 Fe2 C10 C11 46.3(7)
C14 Fe2 C10 C11 163.8(3)
C13 Fe2 C10 C11 -165.3(6)
